data_4108182
loop_
_publ_author_name
'Tao Liu'
'Yan-Juan Zhang'
'Zhe-Ming Wang'
'Song Gao'

_publ_section_title
;
 A 64-Nuclear Cubic Cage Incorporating Propeller-like FeIII8 Apices and
 HCOO- Edges
;
_journal_name_full 'Journal of the American Chemical Society'
_journal_page_first 10500
_journal_page_last 10501
_journal_paper_doi 10.1021/ja803846z
_journal_volume 130
_journal_year 2008
_chemical_formula_sum 'C51 H109 Cl3 Fe8 N7 O45.5'
_chemical_formula_weight 2101.60
_chemical_name_systematic
; 
 ? 
;
_space_group_IT_number 148
_symmetry_cell_setting trigonal
_symmetry_space_group_name_Hall '-R 3'
_symmetry_space_group_name_H-M 'R -3 :H'
_atom_sites_solution_hydrogens geom
_atom_sites_solution_primary direct
_atom_sites_solution_secondary difmap
_audit_creation_method SHELXL-97
_cell_angle_alpha 90.00
_cell_angle_beta 90.00
_cell_angle_gamma 120.00
_cell_formula_units_Z 6
_cell_length_a 20.5536(4)
_cell_length_b 20.5536(4)
_cell_length_c 34.6140(10)
_cell_measurement_reflns_used 30360
_cell_measurement_temperature 180(2)
_cell_measurement_theta_max 25.03
_cell_measurement_theta_min 3.73
_cell_volume 12663.6(5)
_computing_cell_refinement 'HKL Scalepack (Otwinowski & Minor, 1997)'
_computing_data_collection 'KappaCCD (Nonius B. V., 1998)'
_computing_data_reduction 'HKL Denzo (Otwinowski & Minor, 1997) & maXus (Mackay et al., 1998)'
_computing_molecular_graphics 'Bruker SHELXTL V5.1 (Sheldrick, 1998)'
_computing_publication_material 'SHELXL-97 (Sheldrick, 1997)'
_computing_structure_refinement 'SHELXL-97 (Sheldrick, 1997)'
_computing_structure_solution 'SHELXS-97 (Sheldrick, 1997)'
_diffrn_ambient_temperature 180(2)
_diffrn_detector_area_resol_mean 9
_diffrn_measured_fraction_theta_full 0.987
_diffrn_measured_fraction_theta_max 0.987
_diffrn_measurement_device_type 'NONIUS KappaCCD'
_diffrn_measurement_method CCD
_diffrn_radiation_monochromator graphite
_diffrn_radiation_source 'fine-focus sealed tube'
_diffrn_radiation_type MoK\a
_diffrn_radiation_wavelength 0.71073
_diffrn_reflns_av_R_equivalents 0.0944
_diffrn_reflns_av_sigmaI/netI 0.0667
_diffrn_reflns_limit_h_max 22
_diffrn_reflns_limit_h_min -24
_diffrn_reflns_limit_k_max 24
_diffrn_reflns_limit_k_min -24
_diffrn_reflns_limit_l_max 41
_diffrn_reflns_limit_l_min -41
_diffrn_reflns_number 40667
_diffrn_reflns_theta_full 25.03
_diffrn_reflns_theta_max 25.03
_diffrn_reflns_theta_min 3.73
_diffrn_standards_decay_% none
_exptl_absorpt_coefficient_mu 1.527
_exptl_absorpt_correction_T_max 0.551
_exptl_absorpt_correction_T_min 0.488
_exptl_absorpt_correction_type multi-scan
_exptl_absorpt_process_details
;
multi-scan from symmetry-related measurements 
 Sortav (Blessing 1995, 1997)
;
_exptl_crystal_colour brown
_exptl_crystal_density_diffrn 1.653
_exptl_crystal_description block
_exptl_crystal_F_000 6522
_exptl_crystal_size_max 0.60
_exptl_crystal_size_mid 0.50
_exptl_crystal_size_min 0.40
_refine_diff_density_max 0.782
_refine_diff_density_min -0.682
_refine_diff_density_rms 0.100
_refine_ls_extinction_method none
_refine_ls_goodness_of_fit_ref 1.006
_refine_ls_hydrogen_treatment constr
_refine_ls_matrix_type full
_refine_ls_number_parameters 345
_refine_ls_number_reflns 4921
_refine_ls_number_restraints 0
_refine_ls_restrained_S_all 1.006
_refine_ls_R_factor_all 0.1142
_refine_ls_R_factor_gt 0.0564
_refine_ls_shift/su_max 0.001
_refine_ls_shift/su_mean 0.000
_refine_ls_structure_factor_coef Fsqd
_refine_ls_weighting_details 'calc w=1/[\s^2^(Fo^2^)+(0.1094P)^2^+10.5303P] where P=(Fo^2^+2Fc^2^)/3'
_refine_ls_weighting_scheme calc
_refine_ls_wR_factor_gt 0.1471
_refine_ls_wR_factor_ref 0.1808
_reflns_number_gt 2943
_reflns_number_total 4921
_reflns_threshold_expression >2sigma(I)
_cod_data_source_file ja803846z-file001_2.cif
_cod_data_source_block Fe8a
_cod_depositor_comments
;
The following automatic conversions were performed:

'_refine_ls_hydrogen_treatment' value 'constr.' was replaced with the
value 'constr' as specified in the replacement file
'src/cod-tools/trunk/data/replacement-values/replacement_values.lst'.

Automatic conversion script
Id: cif_fix_values 5376 2017-05-30 11:51:03Z andrius 
;
_cod_original_sg_symbol_H-M 'R -3'
_cod_original_formula_sum 'C51 H109 Cl3 Fe8 N7 O45.50'
_cod_database_code 4108182

loop_
_symmetry_equiv_pos_as_xyz
'x, y, z'
'-y, x-y, z'
'-x+y, -x, z'
'x+2/3, y+1/3, z+1/3'
'-y+2/3, x-y+1/3, z+1/3'
'-x+y+2/3, -x+1/3, z+1/3'
'x+1/3, y+2/3, z+2/3'
'-y+1/3, x-y+2/3, z+2/3'
'-x+y+1/3, -x+2/3, z+2/3'
'-x, -y, -z'
'y, -x+y, -z'
'x-y, x, -z'
'-x+2/3, -y+1/3, -z+1/3'
'y+2/3, -x+y+1/3, -z+1/3'
'x-y+2/3, x+1/3, -z+1/3'
'-x+1/3, -y+2/3, -z+2/3'
'y+1/3, -x+y+2/3, -z+2/3'
'x-y+1/3, x+2/3, -z+2/3'

loop_
_atom_site_label
_atom_site_type_symbol
_atom_site_fract_x
_atom_site_fract_y
_atom_site_fract_z
_atom_site_U_iso_or_equiv
_atom_site_adp_type
_atom_site_occupancy
_atom_site_symmetry_multiplicity
_atom_site_calc_flag
_atom_site_refinement_flags
Fe1 Fe 0.17239(4) 0.62333(4) 0.05219(2) 0.0402(3) Uani 1 1 d .
Fe2 Fe 0.3333 0.6667 0.06489(4) 0.0359(3) Uani 1 3 d S
Fe3 Fe 0.3333 0.6667 -0.02083(4) 0.0370(4) Uani 1 3 d S
Fe4 Fe 0.20703(4) 0.50363(4) 0.00430(2) 0.0391(3) Uani 1 1 d .
Cl1 Cl -0.0924(2) 0.4091(2) 0.15313(11) 0.1432(12) Uani 1 1 d .
C1 C 0.1580(4) 0.6700(4) 0.13184(17) 0.0561(16) Uani 1 1 d .
H1A H 0.1388 0.6199 0.1438 0.067 Uiso 1 1 calc R
H1B H 0.1499 0.7020 0.1503 0.067 Uiso 1 1 calc R
C2 C 0.2413(4) 0.7046(4) 0.12372(17) 0.0525(15) Uani 1 1 d .
H2A H 0.2629 0.7577 0.1159 0.063 Uiso 1 1 calc R
H2B H 0.2679 0.7026 0.1471 0.063 Uiso 1 1 calc R
C3 C 0.1307(4) 0.7378(4) 0.0819(2) 0.0607(17) Uani 1 1 d .
H3A H 0.1750 0.7784 0.0953 0.073 Uiso 1 1 calc R
H3B H 0.0868 0.7437 0.0875 0.073 Uiso 1 1 calc R
C4 C 0.1449(4) 0.7432(4) 0.03883(19) 0.0537(16) Uani 1 1 d .
H4A H 0.0980 0.7085 0.0250 0.064 Uiso 1 1 calc R
H4B H 0.1619 0.7950 0.0298 0.064 Uiso 1 1 calc R
C5 C 0.0342(4) 0.6085(4) 0.0996(2) 0.072(2) Uani 1 1 d .
H5A H 0.0270 0.5575 0.1033 0.086 Uiso 1 1 calc R
H5B H 0.0098 0.6082 0.0749 0.086 Uiso 1 1 calc R
C6 C -0.0072(5) 0.6238(6) 0.1327(4) 0.112(3) Uani 1 1 d .
H6A H 0.0065 0.6773 0.1319 0.135 Uiso 1 1 calc R
H6B H -0.0620 0.5932 0.1284 0.135 Uiso 1 1 calc R
C7 C 0.0895(3) 0.5461(4) -0.0181(2) 0.0532(16) Uani 1 1 d .
H7 H 0.0558 0.5436 -0.0376 0.064 Uiso 1 1 calc R
C8 C 0.1042(3) 0.4616(4) 0.0741(2) 0.0562(16) Uani 1 1 d .
H8 H 0.0735 0.4227 0.0917 0.067 Uiso 1 1 calc R
C9 C 0.2924(4) 0.5376(3) -0.07267(16) 0.0531(15) Uani 1 1 d .
H9A H 0.2539 0.4844 -0.0771 0.064 Uiso 1 1 calc R
H9B H 0.3427 0.5425 -0.0750 0.064 Uiso 1 1 calc R
C10 C 0.2840(4) 0.5873(3) -0.10161(16) 0.0537(15) Uani 1 1 d .
H10A H 0.2988 0.5793 -0.1276 0.064 Uiso 1 1 calc R
H10B H 0.2310 0.5754 -0.1027 0.064 Uiso 1 1 calc R
C11 C 0.1003(4) 0.3592(4) -0.0324(2) 0.075(2) Uani 1 1 d .
H11 H 0.0632 0.3695 -0.0226 0.090 Uiso 1 1 calc R
C12 C 0.2401(9) 0.3099(7) -0.0957(4) 0.150(5) Uani 1 1 d .
H12A H 0.2290 0.3405 -0.1137 0.180 Uiso 1 1 calc R
H12B H 0.2656 0.2880 -0.1107 0.180 Uiso 1 1 calc R
C13 C 0.2947(9) 0.3622(9) -0.0643(4) 0.170(5) Uani 1 1 d .
H13A H 0.2675 0.3772 -0.0464 0.255 Uiso 1 1 calc R
H13B H 0.3356 0.4070 -0.0765 0.255 Uiso 1 1 calc R
H13C H 0.3155 0.3355 -0.0500 0.255 Uiso 1 1 calc R
C14 C 0.1837(8) 0.2082(8) -0.0474(4) 0.149(4) Uani 1 1 d .
H14A H 0.1357 0.1702 -0.0356 0.179 Uiso 1 1 calc R
H14B H 0.2126 0.2463 -0.0274 0.179 Uiso 1 1 calc R
C15 C 0.2298(8) 0.1684(9) -0.0598(6) 0.205(7) Uani 1 1 d .
H15A H 0.2339 0.1689 -0.0880 0.307 Uiso 1 1 calc R
H15B H 0.2037 0.1163 -0.0506 0.307 Uiso 1 1 calc R
H15C H 0.2801 0.1953 -0.0484 0.307 Uiso 1 1 calc R
C16 C 0.1198(11) 0.1934(10) -0.1108(5) 0.195(8) Uani 1 1 d .
H16A H 0.1146 0.2231 -0.1318 0.234 Uiso 1 1 calc R
H16B H 0.1484 0.1705 -0.1216 0.234 Uiso 1 1 calc R
C17 C 0.0484(13) 0.1353(12) -0.1019(9) 0.37(2) Uani 1 1 d .
H17A H 0.0509 0.1084 -0.0791 0.562 Uiso 1 1 calc R
H17B H 0.0283 0.1005 -0.1238 0.562 Uiso 1 1 calc R
H17C H 0.0155 0.1560 -0.0964 0.562 Uiso 1 1 calc R
N1 N 0.1163(3) 0.6624(3) 0.09600(14) 0.0502(13) Uani 1 1 d .
N2 N 0.3333 0.6667 -0.0893(2) 0.051(2) Uani 1 3 d S
N3 N 0.1664(5) 0.2464(4) -0.0803(2) 0.102(2) Uani 1 1 d .
H3 H 0.1395 0.2676 -0.0700 0.122 Uiso 1 1 calc R
O1 O 0.24644(18) 0.60423(18) 0.02729(10) 0.0358(8) Uani 1 1 d .
O2 O 0.2487(2) 0.6620(2) 0.09327(10) 0.0440(9) Uani 1 1 d .
O3 O 0.2017(2) 0.7236(2) 0.03131(11) 0.0431(9) Uani 1 1 d .
O4 O 0.0103(4) 0.6068(5) 0.1717(2) 0.148(3) Uani 1 1 d .
H4 H -0.0022 0.5611 0.1729 0.222 Uiso 1 1 calc R
O5 O 0.0904(2) 0.5797(2) 0.01273(13) 0.0596(12) Uani 1 1 d .
O6 O 0.1269(2) 0.5167(2) -0.02595(12) 0.0526(10) Uani 1 1 d .
O7 O 0.1161(2) 0.5248(2) 0.08180(13) 0.0659(13) Uani 1 1 d .
O8 O 0.1284(2) 0.4432(2) 0.04567(13) 0.0587(11) Uani 1 1 d .
O9 O 0.2831(2) 0.56113(19) -0.03498(10) 0.0415(9) Uani 1 1 d .
O10 O 0.1659(2) 0.4072(2) -0.02636(12) 0.0511(10) Uani 1 1 d .
O11 O 0.0774(3) 0.3000(3) -0.0494(2) 0.110(2) Uani 1 1 d .
O12 O -0.1309(7) 0.3317(7) 0.1600(5) 0.292(9) Uani 1 1 d .
O13 O -0.0317(10) 0.4520(9) 0.1718(5) 0.315(10) Uani 1 1 d .
O14 O -0.0918(9) 0.4296(8) 0.1173(4) 0.298(10) Uani 1 1 d .
O15 O -0.1515(13) 0.4277(13) 0.1639(7) 0.363(12) Uani 1 1 d .
O16 O 0.0000 0.0000 0.0000 0.062(3) Uani 1 6 d S

loop_
_atom_site_aniso_label
_atom_site_aniso_U_11
_atom_site_aniso_U_22
_atom_site_aniso_U_33
_atom_site_aniso_U_23
_atom_site_aniso_U_13
_atom_site_aniso_U_12
Fe1 0.0354(5) 0.0409(5) 0.0445(5) -0.0038(4) 0.0039(3) 0.0193(4)
Fe2 0.0368(5) 0.0368(5) 0.0341(8) 0.000 0.000 0.0184(2)
Fe3 0.0382(5) 0.0382(5) 0.0345(8) 0.000 0.000 0.0191(2)
Fe4 0.0346(5) 0.0353(5) 0.0439(5) -0.0032(3) 0.0016(3) 0.0150(4)
Cl1 0.140(3) 0.137(3) 0.131(3) 0.016(2) -0.037(2) 0.053(2)
C1 0.070(4) 0.063(4) 0.043(4) -0.001(3) 0.015(3) 0.039(3)
C2 0.063(4) 0.060(4) 0.036(3) -0.008(3) 0.004(3) 0.033(3)
C3 0.064(4) 0.063(4) 0.069(5) -0.004(3) 0.013(3) 0.042(4)
C4 0.052(4) 0.061(4) 0.062(4) 0.000(3) 0.002(3) 0.039(3)
C5 0.045(4) 0.083(5) 0.083(5) -0.018(4) 0.020(4) 0.029(4)
C6 0.079(6) 0.102(7) 0.157(10) -0.008(7) 0.051(7) 0.046(5)
C7 0.041(3) 0.057(4) 0.061(4) -0.005(3) -0.006(3) 0.024(3)
C8 0.052(4) 0.041(4) 0.066(5) 0.007(3) 0.019(3) 0.016(3)
C9 0.060(4) 0.054(4) 0.041(4) -0.009(3) 0.008(3) 0.025(3)
C10 0.067(4) 0.061(4) 0.032(3) -0.010(3) -0.001(3) 0.031(3)
C11 0.048(4) 0.060(5) 0.110(6) -0.024(4) -0.012(4) 0.022(4)
C12 0.186(13) 0.114(9) 0.123(10) 0.005(8) 0.041(10) 0.055(9)
C13 0.180(13) 0.166(12) 0.185(14) -0.008(12) 0.029(12) 0.103(11)
C14 0.165(12) 0.174(12) 0.130(10) 0.019(9) 0.016(9) 0.101(11)
C15 0.155(12) 0.210(15) 0.30(2) 0.000(15) -0.035(13) 0.129(13)
C16 0.253(19) 0.185(15) 0.188(15) -0.088(13) -0.122(15) 0.141(15)
C17 0.26(3) 0.22(2) 0.45(4) 0.14(3) -0.19(3) -0.029(19)
N1 0.048(3) 0.055(3) 0.052(3) -0.006(2) 0.012(2) 0.028(2)
N2 0.056(3) 0.056(3) 0.041(5) 0.000 0.000 0.0281(17)
N3 0.121(6) 0.090(5) 0.094(6) -0.003(5) -0.001(5) 0.053(5)
O1 0.0378(19) 0.0359(19) 0.034(2) -0.0013(15) 0.0029(16) 0.0187(16)
O2 0.047(2) 0.050(2) 0.037(2) -0.0051(17) 0.0059(17) 0.0255(18)
O3 0.048(2) 0.045(2) 0.048(2) 0.0026(18) 0.0076(18) 0.0327(19)
O4 0.133(6) 0.165(7) 0.112(6) -0.029(5) 0.046(5) 0.049(5)
O5 0.037(2) 0.067(3) 0.073(3) -0.023(2) -0.009(2) 0.025(2)
O6 0.045(2) 0.058(2) 0.060(3) -0.014(2) -0.013(2) 0.029(2)
O7 0.062(3) 0.049(3) 0.078(3) 0.005(2) 0.033(2) 0.021(2)
O8 0.055(3) 0.041(2) 0.069(3) 0.001(2) 0.021(2) 0.016(2)
O9 0.043(2) 0.041(2) 0.035(2) -0.0040(16) 0.0036(16) 0.0172(17)
O10 0.042(2) 0.040(2) 0.065(3) -0.013(2) -0.008(2) 0.017(2)
O11 0.087(4) 0.070(4) 0.164(6) -0.059(4) -0.033(4) 0.032(3)
O12 0.215(12) 0.216(12) 0.42(2) 0.193(14) 0.126(14) 0.093(10)
O13 0.308(16) 0.280(15) 0.289(16) -0.038(13) -0.221(15) 0.097(13)
O14 0.279(15) 0.246(14) 0.145(9) 0.072(10) -0.082(10) -0.036(11)
O15 0.41(2) 0.46(3) 0.41(3) -0.13(2) -0.17(2) 0.36(3)
O16 0.054(4) 0.054(4) 0.079(8) 0.000 0.000 0.0270(19)

loop_
_atom_type_symbol
_atom_type_description
_atom_type_scat_dispersion_real
_atom_type_scat_dispersion_imag
_atom_type_scat_source
C C 0.0033 0.0016 'International Tables Vol C Tables 4.2.6.8 and 6.1.1.4'
H H 0.0000 0.0000 'International Tables Vol C Tables 4.2.6.8 and 6.1.1.4'
N N 0.0061 0.0033 'International Tables Vol C Tables 4.2.6.8 and 6.1.1.4'
O O 0.0106 0.0060 'International Tables Vol C Tables 4.2.6.8 and 6.1.1.4'
Fe Fe 0.3463 0.8444 'International Tables Vol C Tables 4.2.6.8 and 6.1.1.4'
Cl Cl 0.1484 0.1585 'International Tables Vol C Tables 4.2.6.8 and 6.1.1.4'

loop_
_geom_angle_atom_site_label_1
_geom_angle_atom_site_label_2
_geom_angle_atom_site_label_3
_geom_angle
_geom_angle_site_symmetry_1
_geom_angle_site_symmetry_3
O1 Fe1 O2 81.69(14) . .
O1 Fe1 O3 100.77(14) . .
O2 Fe1 O3 94.48(15) . .
O1 Fe1 O5 100.09(15) . .
O2 Fe1 O5 176.55(17) . .
O3 Fe1 O5 88.11(17) . .
O1 Fe1 O7 97.73(16) . .
O2 Fe1 O7 88.82(18) . .
O3 Fe1 O7 161.49(16) . .
O5 Fe1 O7 88.01(19) . .
O1 Fe1 N1 161.20(17) . .
O2 Fe1 N1 79.55(16) . .
O3 Fe1 N1 79.61(16) . .
O5 Fe1 N1 98.70(18) . .
O7 Fe1 N1 83.11(17) . .
O2 Fe2 O2 97.02(15) . 3_565
O2 Fe2 O2 97.02(15) . 2_665
O2 Fe2 O2 97.02(15) 3_565 2_665
O2 Fe2 O1 100.70(14) . 3_565
O2 Fe2 O1 79.28(14) 3_565 3_565
O2 Fe2 O1 162.20(14) 2_665 3_565
O2 Fe2 O1 79.28(14) . .
O2 Fe2 O1 162.20(14) 3_565 .
O2 Fe2 O1 100.70(14) 2_665 .
O1 Fe2 O1 84.29(14) 3_565 .
O2 Fe2 O1 162.20(14) . 2_665
O2 Fe2 O1 100.70(14) 3_565 2_665
O2 Fe2 O1 79.28(14) 2_665 2_665
O1 Fe2 O1 84.29(14) 3_565 2_665
O1 Fe2 O1 84.29(14) . 2_665
O2 Fe2 Fe3 120.12(11) . .
O2 Fe2 Fe3 120.12(11) 3_565 .
O2 Fe2 Fe3 120.12(11) 2_665 .
O1 Fe2 Fe3 50.79(9) 3_565 .
O1 Fe2 Fe3 50.79(9) . .
O1 Fe2 Fe3 50.79(9) 2_665 .
O9 Fe3 O9 113.86(9) 3_565 2_665
O9 Fe3 O9 113.86(9) 3_565 .
O9 Fe3 O9 113.86(9) 2_665 .
O9 Fe3 O1 88.94(13) 3_565 .
O9 Fe3 O1 146.66(14) 2_665 .
O9 Fe3 O1 74.32(13) . .
O9 Fe3 O1 74.32(13) 3_565 3_565
O9 Fe3 O1 88.94(13) 2_665 3_565
O9 Fe3 O1 146.66(14) . 3_565
O1 Fe3 O1 73.59(13) . 3_565
O9 Fe3 O1 146.66(14) 3_565 2_665
O9 Fe3 O1 74.32(13) 2_665 2_665
O9 Fe3 O1 88.94(13) . 2_665
O1 Fe3 O1 73.59(13) . 2_665
O1 Fe3 O1 73.59(13) 3_565 2_665
O9 Fe3 N2 75.39(11) 3_565 .
O9 Fe3 N2 75.39(11) 2_665 .
O9 Fe3 N2 75.39(11) . .
O1 Fe3 N2 136.24(8) . .
O1 Fe3 N2 136.24(8) 3_565 .
O1 Fe3 N2 136.24(8) 2_665 .
O9 Fe3 Fe2 104.61(11) 3_565 .
O9 Fe3 Fe2 104.61(11) 2_665 .
O9 Fe3 Fe2 104.61(11) . .
O1 Fe3 Fe2 43.76(8) . .
O1 Fe3 Fe2 43.76(8) 3_565 .
O1 Fe3 Fe2 43.76(8) 2_665 .
N2 Fe3 Fe2 180.0 . .
O9 Fe4 O1 82.09(14) . .
O9 Fe4 O3 91.35(15) . 2_665
O1 Fe4 O3 96.56(14) . 2_665
O9 Fe4 O10 92.47(15) . .
O1 Fe4 O10 171.90(16) . .
O3 Fe4 O10 89.53(15) 2_665 .
O9 Fe4 O8 179.30(17) . .
O1 Fe4 O8 98.01(15) . .
O3 Fe4 O8 87.95(16) 2_665 .
O10 Fe4 O8 87.51(17) . .
O9 Fe4 O6 91.03(16) . .
O1 Fe4 O6 90.28(15) . .
O3 Fe4 O6 173.01(15) 2_665 .
O10 Fe4 O6 83.80(16) . .
O8 Fe4 O6 89.66(18) . .
O13 Cl1 O14 114.0(10) . .
O13 Cl1 O12 119.9(10) . .
O14 Cl1 O12 115.9(10) . .
O13 Cl1 O15 109.5(13) . .
O14 Cl1 O15 91.8(12) . .
O12 Cl1 O15 100.3(12) . .
N1 C1 C2 110.8(5) . .
N1 C1 H1A 109.5 . .
C2 C1 H1A 109.5 . .
N1 C1 H1B 109.5 . .
C2 C1 H1B 109.5 . .
H1A C1 H1B 108.1 . .
O2 C2 C1 107.0(5) . .
O2 C2 H2A 110.3 . .
C1 C2 H2A 110.3 . .
O2 C2 H2B 110.3 . .
C1 C2 H2B 110.3 . .
H2A C2 H2B 108.6 . .
N1 C3 C4 109.2(5) . .
N1 C3 H3A 109.8 . .
C4 C3 H3A 109.8 . .
N1 C3 H3B 109.8 . .
C4 C3 H3B 109.8 . .
H3A C3 H3B 108.3 . .
O3 C4 C3 108.1(5) . .
O3 C4 H4A 110.1 . .
C3 C4 H4A 110.1 . .
O3 C4 H4B 110.1 . .
C3 C4 H4B 110.1 . .
H4A C4 H4B 108.4 . .
N1 C5 C6 116.3(6) . .
N1 C5 H5A 108.2 . .
C6 C5 H5A 108.2 . .
N1 C5 H5B 108.2 . .
C6 C5 H5B 108.2 . .
H5A C5 H5B 107.4 . .
O4 C6 C5 113.6(8) . .
O4 C6 H6A 108.8 . .
C5 C6 H6A 108.8 . .
O4 C6 H6B 108.8 . .
C5 C6 H6B 108.8 . .
H6A C6 H6B 107.7 . .
O6 C7 O5 127.9(6) . .
O6 C7 H7 116.0 . .
O5 C7 H7 116.0 . .
O7 C8 O8 126.5(6) . .
O7 C8 H8 116.7 . .
O8 C8 H8 116.7 . .
O9 C9 C10 107.3(5) . .
O9 C9 H9A 110.3 . .
C10 C9 H9A 110.3 . .
O9 C9 H9B 110.3 . .
C10 C9 H9B 110.3 . .
H9A C9 H9B 108.5 . .
N2 C10 C9 108.0(5) . .
N2 C10 H10A 110.1 . .
C9 C10 H10A 110.1 . .
N2 C10 H10B 110.1 . .
C9 C10 H10B 110.1 . .
H10A C10 H10B 108.4 . .
O11 C11 O10 127.4(7) . .
O11 C11 H11 116.3 . .
O10 C11 H11 116.3 . .
N3 C12 C13 114.6(10) . .
N3 C12 H12A 108.6 . .
C13 C12 H12A 108.6 . .
N3 C12 H12B 108.6 . .
C13 C12 H12B 108.6 . .
H12A C12 H12B 107.6 . .
C12 C13 H13A 109.5 . .
C12 C13 H13B 109.5 . .
H13A C13 H13B 109.5 . .
C12 C13 H13C 109.5 . .
H13A C13 H13C 109.5 . .
H13B C13 H13C 109.5 . .
N3 C14 C15 114.6(12) . .
N3 C14 H14A 108.6 . .
C15 C14 H14A 108.6 . .
N3 C14 H14B 108.6 . .
C15 C14 H14B 108.6 . .
H14A C14 H14B 107.6 . .
C14 C15 H15A 109.5 . .
C14 C15 H15B 109.5 . .
H15A C15 H15B 109.5 . .
C14 C15 H15C 109.5 . .
H15A C15 H15C 109.5 . .
H15B C15 H15C 109.5 . .
C17 C16 N3 119(2) . .
C17 C16 H16A 107.5 . .
N3 C16 H16A 107.5 . .
C17 C16 H16B 107.5 . .
N3 C16 H16B 107.5 . .
H16A C16 H16B 107.0 . .
C16 C17 H17A 109.5 . .
C16 C17 H17B 109.5 . .
H17A C17 H17B 109.5 . .
C16 C17 H17C 109.5 . .
H17A C17 H17C 109.5 . .
H17B C17 H17C 109.5 . .
C1 N1 C5 113.0(5) . .
C1 N1 C3 111.1(5) . .
C5 N1 C3 111.1(5) . .
C1 N1 Fe1 103.2(3) . .
C5 N1 Fe1 112.2(4) . .
C3 N1 Fe1 105.8(3) . .
C10 N2 C10 112.2(3) 3_565 2_665
C10 N2 C10 112.2(3) 3_565 .
C10 N2 C10 112.2(3) 2_665 .
C10 N2 Fe3 106.6(4) 3_565 .
C10 N2 Fe3 106.6(4) 2_665 .
C10 N2 Fe3 106.6(4) . .
C16 N3 C12 112.6(11) . .
C16 N3 C14 112.8(10) . .
C12 N3 C14 108.4(10) . .
C16 N3 H3 107.6 . .
C12 N3 H3 107.6 . .
C14 N3 H3 107.6 . .
Fe1 O1 Fe4 115.85(16) . .
Fe1 O1 Fe2 96.68(14) . .
Fe4 O1 Fe2 133.01(17) . .
Fe1 O1 Fe3 132.19(16) . .
Fe4 O1 Fe3 95.15(13) . .
Fe2 O1 Fe3 85.45(12) . .
C2 O2 Fe2 134.9(3) . .
C2 O2 Fe1 118.2(3) . .
Fe2 O2 Fe1 99.60(16) . .
C4 O3 Fe1 111.2(3) . .
C4 O3 Fe4 121.9(3) . 3_565
Fe1 O3 Fe4 126.94(17) . 3_565
C6 O4 H4 109.5 . .
C7 O5 Fe1 126.8(4) . .
C7 O6 Fe4 133.4(4) . .
C8 O7 Fe1 131.2(4) . .
C8 O8 Fe4 133.1(4) . .
C9 O9 Fe3 121.3(3) . .
C9 O9 Fe4 128.8(3) . .
Fe3 O9 Fe4 108.45(17) . .
C11 O10 Fe4 129.1(4) . .

loop_
_geom_bond_atom_site_label_1
_geom_bond_atom_site_label_2
_geom_bond_distance
_geom_bond_site_symmetry_2
Fe1 O1 1.952(3) .
Fe1 O2 1.967(4) .
Fe1 O3 1.972(4) .
Fe1 O5 1.999(4) .
Fe1 O7 2.037(4) .
Fe1 N1 2.280(4) .
Fe2 O2 1.957(4) .
Fe2 O2 1.957(4) 3_565
Fe2 O2 1.957(4) 2_665
Fe2 O1 2.059(3) 3_565
Fe2 O1 2.059(3) .
Fe2 O1 2.059(3) 2_665
Fe2 Fe3 2.9673(19) .
Fe3 O9 1.942(3) 3_565
Fe3 O9 1.942(3) 2_665
Fe3 O9 1.942(3) .
Fe3 O1 2.306(3) .
Fe3 O1 2.306(3) 3_565
Fe3 O1 2.306(3) 2_665
Fe3 N2 2.372(8) .
Fe4 O9 1.961(4) .
Fe4 O1 1.972(3) .
Fe4 O3 1.983(4) 2_665
Fe4 O10 2.023(4) .
Fe4 O8 2.049(4) .
Fe4 O6 2.079(4) .
Cl1 O13 1.283(11) .
Cl1 O14 1.308(11) .
Cl1 O12 1.399(12) .
Cl1 O15 1.493(18) .
C1 N1 1.471(8) .
C1 C2 1.515(9) .
C1 H1A 0.9900 .
C1 H1B 0.9900 .
C2 O2 1.427(6) .
C2 H2A 0.9900 .
C2 H2B 0.9900 .
C3 N1 1.506(8) .
C3 C4 1.511(9) .
C3 H3A 0.9900 .
C3 H3B 0.9900 .
C4 O3 1.438(7) .
C4 H4A 0.9900 .
C4 H4B 0.9900 .
C5 N1 1.491(8) .
C5 C6 1.551(10) .
C5 H5A 0.9900 .
C5 H5B 0.9900 .
C6 O4 1.483(13) .
C6 H6A 0.9900 .
C6 H6B 0.9900 .
C7 O6 1.222(7) .
C7 O5 1.267(7) .
C7 H7 0.9500 .
C8 O7 1.224(7) .
C8 O8 1.245(7) .
C8 H8 0.9500 .
C9 O9 1.437(6) .
C9 C10 1.501(9) .
C9 H9A 0.9900 .
C9 H9B 0.9900 .
C10 N2 1.489(6) .
C10 H10A 0.9900 .
C10 H10B 0.9900 .
C11 O11 1.216(8) .
C11 O10 1.226(7) .
C11 H11 0.9500 .
C12 N3 1.519(14) .
C12 C13 1.546(17) .
C12 H12A 0.9900 .
C12 H12B 0.9900 .
C13 H13A 0.9800 .
C13 H13B 0.9800 .
C13 H13C 0.9800 .
C14 N3 1.522(14) .
C14 C15 1.590(17) .
C14 H14A 0.9900 .
C14 H14B 0.9900 .
C15 H15A 0.9800 .
C15 H15B 0.9800 .
C15 H15C 0.9800 .
C16 C17 1.39(3) .
C16 N3 1.475(14) .
C16 H16A 0.9900 .
C16 H16B 0.9900 .
C17 H17A 0.9800 .
C17 H17B 0.9800 .
C17 H17C 0.9800 .
N2 C10 1.489(6) 3_565
N2 C10 1.489(6) 2_665
N3 H3 0.9300 .
O3 Fe4 1.983(4) 3_565
O4 H4 0.8400 .
